data_7041300
loop_
_publ_author_name
'Huang, Hui-Lin'
'Lin, Hsin-Yau'
'Chen, Pei-Shan'
'Lee, Jey-Jau'
'Kung, Hui-Chen'
'Wang, Sue-Lein'

_publ_section_title
;
 A highly flexible inorganic framework with amphiphilic amine assemblies
 as templates.
;
_journal_issue 2
_journal_name_full 'Dalton transactions (Cambridge, England : 2003)'
_journal_page_first 364
_journal_page_last 368
_journal_paper_doi 10.1039/c6dt04165e
_journal_volume 46
_journal_year 2017
_chemical_formula_moiety (NC6H14)2[Zn3(HPO3)3.5(HPO4)0.5]
_chemical_formula_sum 'C12 H32 N2 O12.5 P4 Zn3'
_chemical_formula_weight 724.45
_chemical_name_systematic
;
?
;
_space_group_IT_number 148
_symmetry_cell_setting trigonal
_symmetry_space_group_name_Hall '-R 3'
_symmetry_space_group_name_H-M 'R -3 :H'
_atom_sites_solution_hydrogens geom
_atom_sites_solution_primary direct
_atom_sites_solution_secondary difmap
_audit_creation_method SHELXL-97
_audit_update_record
;
2011-10-11 deposited with the CCDC.
2016-11-15 downloaded from the CCDC.
;
_cell_angle_alpha 90.00
_cell_angle_beta 90.00
_cell_angle_gamma 120.00
_cell_formula_units_Z 18
_cell_length_a 32.4965(8)
_cell_length_b 32.4965(8)
_cell_length_c 13.1823(4)
_cell_measurement_reflns_used 9898
_cell_measurement_temperature 100(2)
_cell_measurement_theta_max 67.04
_cell_measurement_theta_min 3.70
_cell_volume 12055.8(6)
_computing_cell_refinement 'SAINT V7.34A (Bruker AXS, 2006)'
_computing_data_collection 'APEX2 (Bruker AXS, 2010)'
_computing_data_reduction 'SAINT V7.34A (Bruker AXS, 2006)'
_computing_molecular_graphics 'SHELXTL (Sheldrick, 2008)'
_computing_publication_material SHELXTL
_computing_structure_refinement 'SHELXL-97 (Sheldrick, 2008)'
_computing_structure_solution 'SHELXS-97 (Sheldrick, 2008)'
_diffrn_ambient_temperature 100(2)
_diffrn_measured_fraction_theta_full 0.985
_diffrn_measured_fraction_theta_max 0.985
_diffrn_radiation_monochromator graphite
_diffrn_radiation_source 'fine-focus sealed tube'
_diffrn_radiation_type CuK\a
_diffrn_radiation_wavelength 1.54178
_diffrn_reflns_av_R_equivalents 0.0397
_diffrn_reflns_av_sigmaI/netI 0.0222
_diffrn_reflns_limit_h_max 38
_diffrn_reflns_limit_h_min -37
_diffrn_reflns_limit_k_max 37
_diffrn_reflns_limit_k_min -38
_diffrn_reflns_limit_l_max 11
_diffrn_reflns_limit_l_min -15
_diffrn_reflns_number 30753
_diffrn_reflns_theta_full 67.04
_diffrn_reflns_theta_max 67.04
_diffrn_reflns_theta_min 3.70
_exptl_absorpt_coefficient_mu 5.895
_exptl_absorpt_correction_T_max 0.9287
_exptl_absorpt_correction_T_min 0.6979
_exptl_absorpt_correction_type multi-scan
_exptl_absorpt_process_details 'SADABS V2008/1 (Bruker AXS)'
_exptl_crystal_colour colorless
_exptl_crystal_density_diffrn 1.776
_exptl_crystal_density_meas ?
_exptl_crystal_density_method 'not measured'
_exptl_crystal_description Columnar
_exptl_crystal_F_000 6552
_exptl_crystal_size_max 0.43
_exptl_crystal_size_mid 0.1
_exptl_crystal_size_min 0.1
_refine_diff_density_max 0.908
_refine_diff_density_min -0.347
_refine_diff_density_rms 0.070
_refine_ls_extinction_method none
_refine_ls_goodness_of_fit_ref 1.032
_refine_ls_hydrogen_treatment constr
_refine_ls_matrix_type full
_refine_ls_number_parameters 318
_refine_ls_number_reflns 4699
_refine_ls_number_restraints 1
_refine_ls_restrained_S_all 1.033
_refine_ls_R_factor_all 0.0279
_refine_ls_R_factor_gt 0.0262
_refine_ls_shift/su_max 0.002
_refine_ls_shift/su_mean 0.000
_refine_ls_structure_factor_coef Fsqd
_refine_ls_weighting_details 'calc w=1/[\s^2^(Fo^2^)+(0.0336P)^2^+47.3262P] where P=(Fo^2^+2Fc^2^)/3'
_refine_ls_weighting_scheme calc
_refine_ls_wR_factor_gt 0.0683
_refine_ls_wR_factor_ref 0.0695
_reflns_number_gt 4441
_reflns_number_total 4699
_reflns_threshold_expression >2sigma(I)
_cod_data_source_file c6dt04165e2.cif
_cod_data_source_block NTHU-11-cha
_cod_depositor_comments
;
The following automatic conversions were performed:

'_symmetry_cell_setting' value 'Trigonal' changed to 'trigonal'
according to
/usr/data/users/saulius/crontab/automatic-downloads/rss-feeds/RSC/lib/dictionaries/cif_core.dic
dictionary named 'cif_core.dic' version 2.4.2 from 2011-04-26.

'_exptl_crystal_density_meas' value 'not measured' was changed to '?'
- the value is perceived as not measured.

Automatic conversion script
Id: cif_fix_values 4268 2015-11-12 08:31:59Z antanas 

 Adding full bibliography for 7041300--7041304.cif.

The following automatic conversions were performed:

'_refine_ls_hydrogen_treatment' value 'const' was replaced with the
value 'constr' as specified in the replacement file
'src/cod-tools/trunk/data/replacement-values/replacement_values.lst'.

Automatic conversion script
Id: cif_fix_values 5376 2017-05-30 11:51:03Z andrius 
;
_cod_original_sg_symbol_H-M R-3
_cod_database_code 7041300

loop_
_symmetry_equiv_pos_as_xyz
'x, y, z'
'-y, x-y, z'
'-x+y, -x, z'
'x+2/3, y+1/3, z+1/3'
'-y+2/3, x-y+1/3, z+1/3'
'-x+y+2/3, -x+1/3, z+1/3'
'x+1/3, y+2/3, z+2/3'
'-y+1/3, x-y+2/3, z+2/3'
'-x+y+1/3, -x+2/3, z+2/3'
'-x, -y, -z'
'y, -x+y, -z'
'x-y, x, -z'
'-x+2/3, -y+1/3, -z+1/3'
'y+2/3, -x+y+1/3, -z+1/3'
'x-y+2/3, x+1/3, -z+1/3'
'-x+1/3, -y+2/3, -z+2/3'
'y+1/3, -x+y+2/3, -z+2/3'
'x-y+1/3, x+2/3, -z+2/3'

loop_
_atom_site_label
_atom_site_type_symbol
_atom_site_fract_x
_atom_site_fract_y
_atom_site_fract_z
_atom_site_U_iso_or_equiv
_atom_site_adp_type
_atom_site_occupancy
_atom_site_symmetry_multiplicity
_atom_site_calc_flag
_atom_site_refinement_flags
Zn1 Zn 0.709795(11) 0.010914(10) 0.90866(2) 0.01737(9) Uani 1 1 d .
Zn2 Zn 0.663333(12) -0.108125(11) 0.35209(2) 0.02196(9) Uani 1 1 d .
Zn3 Zn 0.669399(12) -0.165791(11) 0.66545(2) 0.02112(9) Uani 1 1 d .
P1 P 0.66787(2) 0.04072(2) 0.72949(4) 0.01701(13) Uani 1 1 d .
P2 P 0.67762(2) -0.09229(2) 0.84354(4) 0.01782(13) Uani 1 1 d .
P3 P 0.59627(2) -0.14929(2) 0.54553(5) 0.02147(14) Uani 1 1 d .
P4 P 0.72527(2) -0.14534(2) 0.46583(4) 0.02116(14) Uani 1 1 d .
O1 O 0.68776(6) 0.04860(5) 0.83714(12) 0.0195(3) Uani 1 1 d .
O2 O 0.67822(6) -0.01631(6) 1.03648(11) 0.0190(3) Uani 1 1 d .
O3 O 0.69505(7) -0.04010(6) 0.31869(12) 0.0262(4) Uani 1 1 d .
O4 O 0.70989(6) -0.03897(6) 0.82737(12) 0.0206(3) Uani 1 1 d .
O5 O 0.69163(7) -0.11860(6) 0.76973(13) 0.0265(4) Uani 1 1 d .
O6 O 0.65461(7) -0.22763(6) 0.71359(13) 0.0278(4) Uani 1 1 d .
O7 O 0.61466(6) -0.18199(6) 0.57862(14) 0.0280(4) Uani 1 1 d .
O8 O 0.60798(6) -0.13232(6) 0.43697(13) 0.0266(4) Uani 1 1 d .
O9 O 0.77531(6) 0.05248(6) 0.95322(13) 0.0257(4) Uani 1 1 d .
O10 O 0.72498(6) -0.13217(6) 0.57657(13) 0.0277(4) Uani 1 1 d .
O11 O 0.71645(7) -0.11491(7) 0.39304(14) 0.0304(4) Uani 1 1 d .
O12 O 0.64010(7) -0.13512(6) 0.21758(13) 0.0322(4) Uani 1 1 d .
O13 O 0.6390(2) 0.0666(2) 0.7302(6) 0.029(2) Uani 0.248(7) 1 d P
O14 O 0.6261(2) -0.1085(2) 0.8200(4) 0.026(2) Uani 0.285(6) 1 d P
N1 N 0.70194(7) 0.12308(7) 0.97056(15) 0.0230(4) Uani 1 1 d .
C1 C 0.67680(8) 0.15090(8) 0.97598(19) 0.0227(5) Uani 1 1 d .
C2 C 0.69769(11) 0.18612(10) 1.0626(2) 0.0319(6) Uani 1 1 d .
C3 C 0.67346(13) 0.21586(12) 1.0698(3) 0.0483(8) Uani 1 1 d .
C4 C 0.67795(12) 0.24170(11) 0.9703(3) 0.0462(8) Uani 1 1 d .
C5 C 0.65822(11) 0.20699(11) 0.8827(3) 0.0410(7) Uani 1 1 d .
C6 C 0.68112(10) 0.17574(10) 0.8755(2) 0.0309(6) Uani 1 1 d .
N2 N 0.73271(8) -0.05616(8) 0.13853(16) 0.0295(5) Uani 1 1 d .
C7 C 0.78514(10) -0.02648(10) 0.1369(2) 0.0316(6) Uani 1 1 d .
C8 C 0.80547(10) -0.03351(11) 0.0395(2) 0.0350(6) Uani 1 1 d .
C9 C 0.85925(12) -0.00228(14) 0.0375(3) 0.0543(9) Uani 1 1 d .
C10 C 0.88121(12) -0.01218(16) 0.1307(3) 0.0636(11) Uani 1 1 d .
C11 C 0.86030(13) -0.00708(16) 0.2295(3) 0.0647(11) Uani 1 1 d .
C12 C 0.80606(12) -0.03710(15) 0.2286(2) 0.0524(9) Uani 1 1 d .
H1 H 0.6314 0.0514 0.7313 0.050 Uiso 0.75 1 d P
H2 H 0.6308 -0.1046 0.8268 0.050 Uiso 0.71 1 d P
H3 H 0.5505 -0.1750 0.5491 0.050 Uiso 1 1 d .
H4 H 0.7695 -0.1379 0.4540 0.050 Uiso 1 1 d .
H1A H 0.6906 0.1024 0.9294 0.080 Uiso 1 1 d .
H1C H 0.7338 0.1450 0.9566 0.080 Uiso 1 1 d .
H1B H 0.6997 0.1088 1.0315 0.080 Uiso 1 1 d .
H1D H 0.6425 0.1281 0.9909 0.080 Uiso 1 1 d .
H1E H 0.6861 0.2395 1.1285 0.080 Uiso 1 1 d .
H2A H 0.7205 -0.0496 0.0818 0.080 Uiso 1 1 d .
H2B H 0.7206 -0.0491 0.1907 0.080 Uiso 1 1 d .
H2C H 0.7233 -0.0918 0.1398 0.080 Uiso 1 1 d .
H2D H 0.6938 0.1693 1.1219 0.080 Uiso 1 1 d .
H2E H 0.7321 0.2076 1.0486 0.080 Uiso 1 1 d .
H3A H 0.6377 0.1922 1.0899 0.080 Uiso 1 1 d .
H4A H 0.7125 0.2647 0.9562 0.080 Uiso 1 1 d .
H4B H 0.6635 0.2628 0.9737 0.080 Uiso 1 1 d .
H5A H 0.6211 0.1875 0.8913 0.080 Uiso 1 1 d .
H5B H 0.6633 0.2234 0.8196 0.080 Uiso 1 1 d .
H6A H 0.7160 0.1975 0.8624 0.080 Uiso 1 1 d .
H6B H 0.6693 0.1551 0.8230 0.080 Uiso 1 1 d .
H7A H 0.7918 0.0081 0.1432 0.080 Uiso 1 1 d .
H8A H 0.7960 -0.0682 0.0302 0.080 Uiso 1 1 d .
H8B H 0.7908 -0.0243 -0.0203 0.080 Uiso 1 1 d .
H9A H 0.8699 -0.0095 -0.0322 0.080 Uiso 1 1 d .
H9B H 0.8706 0.0351 0.0369 0.080 Uiso 1 1 d .
H10A H 0.9179 0.0107 0.1288 0.080 Uiso 1 1 d .
H10B H 0.8718 -0.0495 0.1231 0.080 Uiso 1 1 d .
H11A H 0.8665 0.0282 0.2328 0.080 Uiso 1 1 d .
H11B H 0.8708 -0.0207 0.2905 0.080 Uiso 1 1 d .
H12A H 0.7930 -0.0340 0.2951 0.080 Uiso 1 1 d .
H12B H 0.7958 -0.0783 0.2270 0.080 Uiso 1 1 d .

loop_
_atom_site_aniso_label
_atom_site_aniso_U_11
_atom_site_aniso_U_22
_atom_site_aniso_U_33
_atom_site_aniso_U_23
_atom_site_aniso_U_13
_atom_site_aniso_U_12
Zn1 0.02430(17) 0.01756(15) 0.01107(16) -0.00010(11) 0.00057(11) 0.01107(13)
Zn2 0.03490(19) 0.02295(17) 0.01252(17) -0.00187(12) -0.00141(12) 0.01781(14)
Zn3 0.03411(19) 0.01874(16) 0.01096(17) -0.00214(11) -0.00104(12) 0.01355(14)
P1 0.0201(3) 0.0192(3) 0.0111(3) 0.0015(2) -0.0001(2) 0.0094(2)
P2 0.0251(3) 0.0180(3) 0.0106(3) -0.0017(2) -0.0015(2) 0.0109(2)
P3 0.0230(3) 0.0224(3) 0.0183(3) 0.0014(2) -0.0016(2) 0.0108(2)
P4 0.0284(3) 0.0246(3) 0.0139(3) -0.0026(2) -0.0002(2) 0.0158(3)
O1 0.0286(9) 0.0201(8) 0.0116(8) -0.0008(6) -0.0007(6) 0.0135(7)
O2 0.0214(8) 0.0248(8) 0.0122(8) 0.0011(6) 0.0004(6) 0.0126(7)
O3 0.0436(10) 0.0238(9) 0.0145(8) 0.0002(7) 0.0034(7) 0.0193(8)
O4 0.0293(9) 0.0192(8) 0.0144(8) -0.0012(6) 0.0027(6) 0.0130(7)
O5 0.0416(10) 0.0227(9) 0.0158(9) -0.0058(7) -0.0013(7) 0.0166(8)
O6 0.0520(11) 0.0208(8) 0.0126(9) -0.0022(6) -0.0015(7) 0.0197(8)
O7 0.0343(10) 0.0230(9) 0.0283(10) -0.0020(7) -0.0076(8) 0.0154(8)
O8 0.0298(9) 0.0323(9) 0.0185(9) 0.0004(7) -0.0023(7) 0.0161(8)
O9 0.0259(9) 0.0286(9) 0.0166(9) -0.0032(7) -0.0028(7) 0.0092(7)
O10 0.0306(9) 0.0294(9) 0.0181(9) -0.0066(7) 0.0008(7) 0.0114(8)
O11 0.0332(10) 0.0337(10) 0.0292(10) 0.0079(8) 0.0043(8) 0.0204(8)
O12 0.0529(12) 0.0254(9) 0.0147(9) -0.0037(7) -0.0004(8) 0.0168(9)
O13 0.022(4) 0.020(4) 0.038(5) 0.005(3) -0.003(3) 0.005(3)
O14 0.030(4) 0.032(4) 0.018(3) 0.000(2) 0.002(2) 0.017(3)
N1 0.0319(11) 0.0239(10) 0.0152(10) -0.0014(8) -0.0011(8) 0.0156(9)
C1 0.0226(12) 0.0233(12) 0.0223(13) 0.0012(10) 0.0018(10) 0.0115(10)
C2 0.0448(16) 0.0299(14) 0.0214(13) -0.0020(11) 0.0056(11) 0.0190(12)
C3 0.066(2) 0.0402(17) 0.0470(19) -0.0002(14) 0.0184(16) 0.0333(17)
C4 0.0501(18) 0.0312(15) 0.065(2) 0.0097(14) 0.0156(16) 0.0263(14)
C5 0.0382(16) 0.0392(16) 0.0508(19) 0.0136(14) 0.0002(14) 0.0232(14)
C6 0.0366(15) 0.0340(14) 0.0248(14) 0.0038(11) -0.0018(11) 0.0197(12)
N2 0.0311(12) 0.0407(13) 0.0203(11) -0.0061(9) -0.0017(9) 0.0208(10)
C7 0.0277(13) 0.0346(14) 0.0263(14) -0.0034(11) -0.0027(11) 0.0110(12)
C8 0.0341(15) 0.0411(16) 0.0269(15) 0.0057(12) 0.0060(11) 0.0167(13)
C9 0.0397(18) 0.068(2) 0.051(2) 0.0226(18) 0.0087(15) 0.0231(17)
C10 0.0297(16) 0.087(3) 0.071(3) 0.033(2) 0.0068(16) 0.0261(18)
C11 0.0357(18) 0.081(3) 0.056(2) 0.005(2) -0.0189(16) 0.0134(18)
C12 0.0371(17) 0.081(3) 0.0263(16) 0.0022(16) -0.0065(13) 0.0203(17)

loop_
_atom_type_symbol
_atom_type_description
_atom_type_scat_dispersion_real
_atom_type_scat_dispersion_imag
_atom_type_scat_source
C C 0.0181 0.0091 'International Tables Vol C Tables 4.2.6.8 and 6.1.1.4'
H H 0.0000 0.0000 'International Tables Vol C Tables 4.2.6.8 and 6.1.1.4'
N N 0.0311 0.0180 'International Tables Vol C Tables 4.2.6.8 and 6.1.1.4'
O O 0.0492 0.0322 'International Tables Vol C Tables 4.2.6.8 and 6.1.1.4'
P P 0.2955 0.4335 'International Tables Vol C Tables 4.2.6.8 and 6.1.1.4'
Zn Zn -1.5491 0.6778 'International Tables Vol C Tables 4.2.6.8 and 6.1.1.4'

loop_
_geom_angle_atom_site_label_1
_geom_angle_atom_site_label_2
_geom_angle_atom_site_label_3
_geom_angle
_geom_angle_site_symmetry_1
_geom_angle_site_symmetry_3
O2 Zn1 O1 115.53(7) . .
O2 Zn1 O4 108.62(7) . .
O1 Zn1 O4 114.37(7) . .
O2 Zn1 O9 101.47(7) . .
O1 Zn1 O9 109.10(7) . .
O4 Zn1 O9 106.64(7) . .
O8 Zn2 O11 119.99(7) . .
O8 Zn2 O12 105.79(8) . .
O11 Zn2 O12 111.75(8) . .
O8 Zn2 O3 116.61(7) . .
O11 Zn2 O3 101.28(8) . .
O12 Zn2 O3 99.74(7) . .
O5 Zn3 O6 113.41(7) . .
O5 Zn3 O7 124.44(8) . .
O6 Zn3 O7 101.15(8) . .
O5 Zn3 O10 96.27(7) . .
O6 Zn3 O10 117.23(8) . .
O7 Zn3 O10 105.11(8) . .
O2 P1 O3 112.25(9) 9_654 5_545
O2 P1 O1 112.06(9) 9_654 .
O3 P1 O1 111.59(9) 5_545 .
O2 P1 O13 113.9(3) 9_654 .
O3 P1 O13 103.4(3) 5_545 .
O1 P1 O13 103.0(3) . .
O2 P1 H1 98.7 9_654 .
O3 P1 H1 115.0 5_545 .
O1 P1 H1 106.5 . .
O13 P1 H1 15.7 . .
O5 P2 O6 113.24(10) . 16_646
O5 P2 O14 105.4(2) . .
O6 P2 O14 106.0(2) 16_646 .
O5 P2 O4 108.82(10) . .
O6 P2 O4 111.00(9) 16_646 .
O14 P2 O4 112.3(2) . .
O5 P2 H2 109.5 . .
O6 P2 H2 104.4 16_646 .
O14 P2 H2 4.1 . .
O4 P2 H2 109.8 . .
O8 P3 O9 112.43(10) . 9_654
O8 P3 O7 114.29(10) . .
O9 P3 O7 111.55(10) 9_654 .
O8 P3 H3 105.6 . .
O9 P3 H3 106.9 9_654 .
O7 P3 H3 105.4 . .
O11 P4 O12 113.82(11) . 16_645
O11 P4 O10 113.37(11) . .
O12 P4 O10 111.18(10) 16_645 .
O11 P4 H4 110.3 . .
O12 P4 H4 104.7 16_645 .
O10 P4 H4 102.6 . .
P1 O1 Zn1 127.11(9) . .
P1 O2 Zn1 129.17(10) 5_545 .
P1 O3 Zn2 123.86(10) 9_654 .
P2 O4 Zn1 125.65(10) . .
P2 O5 Zn3 144.93(12) . .
P2 O6 Zn3 125.84(10) 16_646 .
P3 O7 Zn3 127.08(11) . .
P3 O8 Zn2 135.54(11) . .
P3 O9 Zn1 122.34(10) 5_545 .
P4 O10 Zn3 123.29(10) . .
P4 O11 Zn2 136.96(12) . .
P4 O12 Zn2 122.22(11) 16_645 .
P1 O13 H1 61.8 . .
P2 O14 H2 36.6 . .
C1 N1 H1A 112.4 . .
C1 N1 H1C 106.3 . .
H1A N1 H1C 112.2 . .
C1 N1 H1B 109.7 . .
H1A N1 H1B 106.6 . .
H1C N1 H1B 109.7 . .
N1 C1 C2 108.6(2) . .
N1 C1 C6 110.3(2) . .
C2 C1 C6 111.6(2) . .
N1 C1 H1D 107.7 . .
C2 C1 H1D 108.8 . .
C6 C1 H1D 109.7 . .
C1 C2 C3 110.3(2) . .
C1 C2 H2D 108.2 . .
C3 C2 H2D 111.2 . .
C1 C2 H2E 108.1 . .
C3 C2 H2E 108.8 . .
H2D C2 H2E 110.2 . .
C4 C3 C2 111.0(2) . .
C4 C3 H1E 110.2 . .
C2 C3 H1E 112.5 . .
C4 C3 H3A 112.6 . .
C2 C3 H3A 106.4 . .
H1E C3 H3A 103.8 . .
C5 C4 C3 110.9(3) . .
C5 C4 H4A 108.2 . .
C3 C4 H4A 109.4 . .
C5 C4 H4B 111.9 . .
C3 C4 H4B 112.8 . .
H4A C4 H4B 103.2 . .
C4 C5 C6 112.1(2) . .
C4 C5 H5A 107.3 . .
C6 C5 H5A 113.5 . .
C4 C5 H5B 110.9 . .
C6 C5 H5B 108.0 . .
H5A C5 H5B 104.8 . .
C1 C6 C5 110.6(2) . .
C1 C6 H6A 107.2 . .
C5 C6 H6A 107.1 . .
C1 C6 H6B 112.4 . .
C5 C6 H6B 111.8 . .
H6A C6 H6B 107.5 . .
C7 N2 H2A 109.0 . .
C7 N2 H2B 111.2 . .
H2A N2 H2B 105.9 . .
C7 N2 H2C 109.1 . .
H2A N2 H2C 110.5 . .
H2B N2 H2C 111.0 . .
N2 C7 C12 110.0(2) . .
N2 C7 C8 111.2(2) . .
C12 C7 C8 111.4(3) . .
N2 C7 H7A 104.7 . .
C12 C7 H7A 108.1 . .
C8 C7 H7A 111.2 . .
C7 C8 C9 110.9(3) . .
C7 C8 H8A 110.9 . .
C9 C8 H8A 110.4 . .
C7 C8 H8B 107.6 . .
C9 C8 H8B 109.5 . .
H8A C8 H8B 107.5 . .
C8 C9 C10 110.3(3) . .
C8 C9 H9A 105.3 . .
C10 C9 H9A 114.5 . .
C8 C9 H9B 112.6 . .
C10 C9 H9B 108.0 . .
H9A C9 H9B 106.3 . .
C11 C10 C9 112.6(3) . .
C11 C10 H10A 111.0 . .
C9 C10 H10A 108.5 . .
C11 C10 H10B 107.9 . .
C9 C10 H10B 104.9 . .
H10A C10 H10B 111.9 . .
C10 C11 C12 111.1(3) . .
C10 C11 H11A 107.5 . .
C12 C11 H11A 103.0 . .
C10 C11 H11B 110.7 . .
C12 C11 H11B 104.5 . .
H11A C11 H11B 119.7 . .
C7 C12 C11 111.6(3) . .
C7 C12 H12A 114.6 . .
C11 C12 H12A 109.9 . .
C7 C12 H12B 109.5 . .
C11 C12 H12B 107.4 . .
H12A C12 H12B 103.3 . .

loop_
_geom_bond_atom_site_label_1
_geom_bond_atom_site_label_2
_geom_bond_distance
_geom_bond_site_symmetry_2
Zn1 O2 1.9408(16) .
Zn1 O1 1.9440(16) .
Zn1 O4 1.9445(16) .
Zn1 O9 1.9561(17) .
Zn2 O8 1.9213(18) .
Zn2 O11 1.9236(18) .
Zn2 O12 1.9548(18) .
Zn2 O3 1.9657(17) .
Zn3 O5 1.9120(16) .
Zn3 O6 1.9252(17) .
Zn3 O7 1.9533(18) .
Zn3 O10 1.9635(18) .
P1 O2 1.5148(16) 9_654
P1 O3 1.5213(17) 5_545
P1 O1 1.5268(16) .
P1 O13 1.541(7) .
P1 H1 1.3904 .
P2 O5 1.5081(17) .
P2 O6 1.5140(18) 16_646
P2 O14 1.514(6) .
P2 O4 1.5264(17) .
P2 H2 1.3840 .
P3 O8 1.5123(18) .
P3 O9 1.5195(18) 9_654
P3 O7 1.5202(18) .
P3 H3 1.2923 .
P4 O11 1.5048(18) .
P4 O12 1.5154(19) 16_645
P4 O10 1.5225(18) .
P4 H4 1.3422 .
O2 P1 1.5149(16) 5_545
O3 P1 1.5213(17) 9_654
O6 P2 1.5139(18) 16_646
O9 P3 1.5194(18) 5_545
O12 P4 1.5153(19) 16_645
O13 H1 0.4281 .
O14 H2 0.1665 .
N1 C1 1.493(3) .
N1 H1A 0.7962 .
N1 H1C 0.9358 .
N1 H1B 0.9122 .
C1 C2 1.516(4) .
C1 C6 1.520(4) .
C1 H1D 1.0021 .
C2 C3 1.524(4) .
C2 H2D 0.9253 .
C2 H2E 0.9957 .
C3 C4 1.524(5) .
C3 H1E 1.0212 .
C3 H3A 1.0575 .
C4 C5 1.514(5) .
C4 H4A 1.0073 .
C4 H4B 1.0073 .
C5 C6 1.533(4) .
C5 H5A 1.0511 .
C5 H5B 0.9574 .
C6 H6A 1.0067 .
C6 H6B 0.9051 .
N2 C7 1.480(3) .
N2 H2A 0.9201 .
N2 H2B 0.8779 .
N2 H2C 1.0397 .
C7 C12 1.509(4) .
C7 C8 1.513(4) .
C7 H7A 1.0360 .
C8 C9 1.520(4) .
C8 H8A 1.0165 .
C8 H8B 1.0395 .
C9 C10 1.534(5) .
C9 H9A 1.0492 .
C9 H9B 1.0786 .
C10 C11 1.515(6) .
C10 H10A 1.0435 .
C10 H10B 1.0971 .
C11 C12 1.530(5) .
C11 H11A 1.0610 .
C11 H11B 1.0539 .
C12 H12A 1.0009 .
C12 H12B 1.2074 .
